data_7215184
loop_
_publ_author_name
'Han, Rong-Min'
'Ma, Jian-Fang'
'Liu, Ying-Ying'
'Yang, Jin'

_publ_section_title
;
 Syntheses, structures, and photoluminescent properties of a series of
 coordination polymers based on a new
 2&#x2032;-carboxybiphenyl-4-ylmethylaminodiacetic acid and different
 N-donor ligands
;
_journal_issue 28
_journal_name_full CrystEngComm
_journal_page_first 5641
_journal_paper_doi 10.1039/c3ce40528a
_journal_volume 15
_journal_year 2013
_chemical_formula_moiety 'C56 H72 Co3 N10 O20'
_chemical_formula_sum 'C56 H72 Co3 N10 O20'
_chemical_formula_weight 1382.03
_chemical_name_systematic
;
 ?
;
_space_group_IT_number 2
_symmetry_cell_setting triclinic
_symmetry_space_group_name_Hall '-P 1'
_symmetry_space_group_name_H-M 'P -1'
_atom_sites_solution_hydrogens geom
_atom_sites_solution_primary direct
_atom_sites_solution_secondary difmap
_audit_creation_method SHELXL-97
_cell_angle_alpha 70.911(6)
_cell_angle_beta 87.456(5)
_cell_angle_gamma 87.386(6)
_cell_formula_units_Z 1
_cell_length_a 10.1040(6)
_cell_length_b 10.5370(8)
_cell_length_c 15.1970(9)
_cell_measurement_reflns_used 3280
_cell_measurement_temperature 293(2)
_cell_measurement_theta_max 29.2173
_cell_measurement_theta_min 3.4444
_cell_volume 1526.66(18)
_computing_cell_refinement CrysAlis
_computing_data_collection 'CrysAlis (Oxford Diffraction, 2006)'
_computing_data_reduction CrysAlis
_computing_structure_refinement 'SHELXL-97 (Sheldrick, 2008)'
_computing_structure_solution 'SHELXS-97 (Sheldrick, 2008)'
_diffrn_ambient_temperature 293(2)
_diffrn_detector_area_resol_mean 10.0
_diffrn_measured_fraction_theta_full 0.993
_diffrn_measured_fraction_theta_max 0.993
_diffrn_measurement_device_type 'Oxford Diffraction Gemini R Ultra'
_diffrn_measurement_method '\w scan'
_diffrn_radiation_monochromator graphite
_diffrn_radiation_source 'fine-focus sealed tube'
_diffrn_radiation_type MoK\a
_diffrn_radiation_wavelength 0.71069
_diffrn_reflns_av_R_equivalents 0.0208
_diffrn_reflns_av_sigmaI/netI 0.0384
_diffrn_reflns_limit_h_max 10
_diffrn_reflns_limit_h_min -12
_diffrn_reflns_limit_k_max 8
_diffrn_reflns_limit_k_min -12
_diffrn_reflns_limit_l_max 15
_diffrn_reflns_limit_l_min -18
_diffrn_reflns_number 9255
_diffrn_reflns_theta_full 25.03
_diffrn_reflns_theta_max 25.03
_diffrn_reflns_theta_min 3.45
_exptl_absorpt_coefficient_mu 0.889
_exptl_absorpt_correction_T_max 0.8783
_exptl_absorpt_correction_T_min 0.8084
_exptl_absorpt_correction_type multi-scan
_exptl_absorpt_process_details
;
CrysAlis (Oxford Diffraction, 2006)
;
_exptl_crystal_colour purple
_exptl_crystal_density_diffrn 1.503
_exptl_crystal_density_method 'not measured'
_exptl_crystal_description block
_exptl_crystal_F_000 719
_exptl_crystal_size_max 0.25
_exptl_crystal_size_mid 0.16
_exptl_crystal_size_min 0.15
_refine_diff_density_max 0.339
_refine_diff_density_min -0.335
_refine_diff_density_rms 0.052
_refine_ls_extinction_method none
_refine_ls_goodness_of_fit_ref 1.050
_refine_ls_hydrogen_treatment mixed
_refine_ls_matrix_type full
_refine_ls_number_parameters 434
_refine_ls_number_reflns 5355
_refine_ls_number_restraints 0
_refine_ls_restrained_S_all 1.050
_refine_ls_R_factor_all 0.0443
_refine_ls_R_factor_gt 0.0341
_refine_ls_shift/su_max 0.007
_refine_ls_shift/su_mean 0.000
_refine_ls_structure_factor_coef Fsqd
_refine_ls_weighting_details 'calc w=1/[\s^2^(Fo^2^)+(0.0345P)^2^+0.6215P] where P=(Fo^2^+2Fc^2^)/3'
_refine_ls_weighting_scheme calc
_refine_ls_wR_factor_gt 0.0782
_refine_ls_wR_factor_ref 0.0844
_reflns_number_gt 4499
_reflns_number_total 5355
_reflns_threshold_expression >2\s(I)
_cod_data_source_file c3ce40528a.cif
_cod_data_source_block Compound-9
_cod_original_cell_volume 1526.66(17)
_cod_database_code 7215184

loop_
_symmetry_equiv_pos_as_xyz
'x, y, z'
'-x, -y, -z'

loop_
_atom_site_label
_atom_site_type_symbol
_atom_site_fract_x
_atom_site_fract_y
_atom_site_fract_z
_atom_site_U_iso_or_equiv
_atom_site_adp_type
_atom_site_occupancy
_atom_site_symmetry_multiplicity
_atom_site_calc_flag
_atom_site_refinement_flags
Co1 Co 0.74487(3) 0.16257(3) 0.23332(2) 0.02607(11) Uani 1 1 d .
Co2 Co 0.5000 0.5000 -0.5000 0.02464(12) Uani 1 2 d S
C1 C 0.8392(2) 0.2400(3) 0.06221(18) 0.0347(6) Uani 1 1 d .
C2 C 0.9379(2) 0.2670(2) -0.01922(16) 0.0291(5) Uani 1 1 d .
C3 C 1.0435(3) 0.3466(3) -0.01848(19) 0.0398(6) Uani 1 1 d .
H3 H 1.0457 0.3876 0.0271 0.048 Uiso 1 1 calc R
C4 C 1.1450(3) 0.3653(3) -0.08487(19) 0.0424(7) Uani 1 1 d .
H4 H 1.2148 0.4198 -0.0847 0.051 Uiso 1 1 calc R
C5 C 1.1424(3) 0.3031(3) -0.15115(19) 0.0429(7) Uani 1 1 d .
H5 H 1.2111 0.3148 -0.1956 0.051 Uiso 1 1 calc R
C6 C 1.0387(2) 0.2234(3) -0.15238(18) 0.0379(6) Uani 1 1 d .
H6 H 1.0391 0.1810 -0.1973 0.046 Uiso 1 1 calc R
C7 C 0.9335(2) 0.2051(2) -0.08780(16) 0.0288(5) Uani 1 1 d .
C8 C 0.8178(2) 0.1264(3) -0.09477(15) 0.0286(5) Uani 1 1 d .
C9 C 0.6901(2) 0.1800(3) -0.09525(17) 0.0342(6) Uani 1 1 d .
H9 H 0.6768 0.2649 -0.0895 0.041 Uiso 1 1 calc R
C10 C 0.5819(2) 0.1098(3) -0.10417(17) 0.0351(6) Uani 1 1 d .
H10 H 0.4971 0.1477 -0.1036 0.042 Uiso 1 1 calc R
C11 C 0.5981(2) -0.0165(3) -0.11397(16) 0.0321(6) Uani 1 1 d .
C12 C 0.7262(2) -0.0710(3) -0.11240(18) 0.0378(6) Uani 1 1 d .
H12 H 0.7394 -0.1561 -0.1178 0.045 Uiso 1 1 calc R
C13 C 0.8348(2) -0.0009(3) -0.10298(17) 0.0354(6) Uani 1 1 d .
H13 H 0.9195 -0.0395 -0.1021 0.042 Uiso 1 1 calc R
C14 C 0.4799(2) -0.0922(3) -0.12632(17) 0.0340(6) Uani 1 1 d .
H14A H 0.5062 -0.1863 -0.1118 0.041 Uiso 1 1 calc R
H15B H 0.4106 -0.0861 -0.0815 0.041 Uiso 1 1 calc R
C15 C 0.5196(2) -0.0571(3) -0.29309(18) 0.0359(6) Uani 1 1 d .
H5A H 0.6084 -0.0490 -0.2741 0.043 Uiso 1 1 calc R
H5B H 0.5037 0.0160 -0.3504 0.043 Uiso 1 1 calc R
C16 C 0.5117(2) -0.1899(3) -0.31138(19) 0.0378(6) Uani 1 1 d .
C17 C 0.3667(2) 0.0929(3) -0.24482(18) 0.0342(6) Uani 1 1 d .
H17A H 0.4374 0.1565 -0.2638 0.041 Uiso 1 1 calc R
H17B H 0.3211 0.1049 -0.1904 0.041 Uiso 1 1 calc R
C18 C 0.2697(2) 0.1210(3) -0.32351(17) 0.0323(6) Uani 1 1 d .
C19 C 1.0240(2) 0.2526(3) 0.25854(19) 0.0407(7) Uani 1 1 d .
H19 H 1.0661 0.1929 0.2320 0.049 Uiso 1 1 calc R
C20 C 1.0865(2) 0.3357(3) 0.29395(19) 0.0426(7) Uani 1 1 d .
H20 H 1.1775 0.3431 0.2966 0.051 Uiso 1 1 calc R
C21 C 0.8734(2) 0.3634(2) 0.30807(16) 0.0268(5) Uani 1 1 d .
H21 H 0.7913 0.3957 0.3230 0.032 Uiso 1 1 calc R
C22 C 1.0086(3) 0.5049(3) 0.37232(18) 0.0390(6) Uani 1 1 d .
H22A H 0.9474 0.5809 0.3480 0.047 Uiso 1 1 calc R
H22B H 1.0979 0.5375 0.3585 0.047 Uiso 1 1 calc R
C23 C 0.9874(3) 0.4480(3) 0.47648(17) 0.0335(6) Uani 1 1 d .
H23A H 1.0467 0.3705 0.5009 0.040 Uiso 1 1 calc R
H23B H 0.8971 0.4184 0.4908 0.040 Uiso 1 1 calc R
C24 C 0.3079(2) 0.7117(2) -0.63617(16) 0.0296(5) Uani 1 1 d .
H24 H 0.3172 0.6703 -0.6817 0.036 Uiso 1 1 calc R
C25 C 0.3328(2) 0.7582(2) -0.51114(16) 0.0279(5) Uani 1 1 d .
H25 H 0.3619 0.7559 -0.4534 0.033 Uiso 1 1 calc R
C26 C 0.2276(2) 0.8194(3) -0.64104(16) 0.0308(6) Uani 1 1 d .
H26 H 0.1719 0.8646 -0.6893 0.037 Uiso 1 1 calc R
C27 C 0.1788(2) 0.9599(3) -0.53427(19) 0.0336(6) Uani 1 1 d .
H27A H 0.1922 1.0436 -0.5845 0.040 Uiso 1 1 calc R
H27B H 0.2204 0.9663 -0.4796 0.040 Uiso 1 1 calc R
C28 C 0.0317(2) 0.9421(2) -0.51358(18) 0.0311(5) Uani 1 1 d .
H28A H 0.0178 0.8586 -0.4632 0.037 Uiso 1 1 calc R
H28B H -0.0105 0.9365 -0.5682 0.037 Uiso 1 1 calc R
N1 N 0.42358(18) -0.0445(2) -0.22074(13) 0.0273(4) Uani 1 1 d .
N2 N 0.88949(18) 0.2702(2) 0.26786(13) 0.0272(4) Uani 1 1 d .
N3 N 0.98908(19) 0.4060(2) 0.32476(13) 0.0296(5) Uani 1 1 d .
N4 N 0.37406(17) 0.6722(2) -0.55374(13) 0.0274(4) Uani 1 1 d .
N5 N 0.24410(17) 0.84923(19) -0.56064(13) 0.0262(4) Uani 1 1 d .
O1 O 0.76093(18) 0.3302(2) 0.07029(15) 0.0525(5) Uani 1 1 d .
O2 O 0.84672(17) 0.1266(2) 0.12387(12) 0.0420(5) Uani 1 1 d .
O3 O 0.40482(16) -0.25398(19) -0.28552(13) 0.0404(5) Uani 1 1 d .
O4 O 0.60539(19) -0.2252(2) -0.35259(18) 0.0675(7) Uani 1 1 d .
O5 O 0.21602(17) 0.02016(18) -0.33245(12) 0.0397(4) Uani 1 1 d .
O6 O 0.24687(18) 0.23921(19) -0.37068(13) 0.0435(5) Uani 1 1 d .
O1W O 0.60907(19) 0.5483(2) -0.62904(13) 0.0365(4) Uani 1 1 d .
H1A H 0.571(3) 0.548(3) -0.675(2) 0.055 Uiso 1 1 d .
H1B H 0.649(3) 0.611(3) -0.637(2) 0.055 Uiso 1 1 d .
O2W O 0.36158(18) 0.3879(2) -0.54475(14) 0.0370(4) Uani 1 1 d .
H2A H 0.326(3) 0.344(3) -0.502(2) 0.056 Uiso 1 1 d .
H2B H 0.381(3) 0.342(3) -0.578(2) 0.056 Uiso 1 1 d .
O3W O 0.5337(13) 0.5270(18) -0.7958(11) 0.068(3) Uani 0.60 1 d P
O3W' O 0.493(2) 0.525(2) -0.7762(15) 0.079(5) Uani 0.40 1 d P
O4W O 0.3209(7) 0.4743(6) -0.9086(5) 0.146(2) Uani 0.65 1 d P
O4W' O 0.4489(10) 0.5351(11) -0.9647(6) 0.110(3) Uani 0.35 1 d P

loop_
_atom_site_aniso_label
_atom_site_aniso_U_11
_atom_site_aniso_U_22
_atom_site_aniso_U_33
_atom_site_aniso_U_23
_atom_site_aniso_U_13
_atom_site_aniso_U_12
Co1 0.02559(17) 0.0293(2) 0.02786(19) -0.01490(15) -0.00013(12) -0.00646(13)
Co2 0.0241(2) 0.0215(3) 0.0297(3) -0.0108(2) 0.00082(17) 0.00239(17)
C1 0.0262(13) 0.0508(19) 0.0396(16) -0.0305(15) -0.0021(10) -0.0100(12)
C2 0.0277(12) 0.0310(14) 0.0277(13) -0.0075(11) -0.0032(9) -0.0038(10)
C3 0.0434(15) 0.0403(17) 0.0418(16) -0.0207(13) -0.0024(12) -0.0089(12)
C4 0.0405(15) 0.0390(17) 0.0475(17) -0.0127(14) 0.0021(12) -0.0157(12)
C5 0.0381(15) 0.0465(18) 0.0405(16) -0.0098(14) 0.0113(11) -0.0109(13)
C6 0.0420(15) 0.0438(17) 0.0302(14) -0.0149(12) 0.0037(11) -0.0076(12)
C7 0.0303(12) 0.0318(14) 0.0239(13) -0.0082(11) -0.0021(9) -0.0039(10)
C8 0.0327(13) 0.0368(15) 0.0185(12) -0.0112(11) -0.0023(9) -0.0057(11)
C9 0.0377(14) 0.0368(16) 0.0356(15) -0.0216(12) -0.0062(10) -0.0001(11)
C10 0.0286(13) 0.0500(18) 0.0335(14) -0.0227(13) -0.0055(10) 0.0013(11)
C11 0.0344(13) 0.0385(16) 0.0249(13) -0.0113(11) -0.0054(10) -0.0052(11)
C12 0.0420(15) 0.0307(15) 0.0444(16) -0.0160(13) -0.0125(12) 0.0007(12)
C13 0.0320(13) 0.0390(16) 0.0382(15) -0.0162(13) -0.0088(10) 0.0014(11)
C14 0.0353(13) 0.0370(16) 0.0300(14) -0.0101(12) -0.0047(10) -0.0084(11)
C15 0.0310(13) 0.0464(17) 0.0366(15) -0.0214(13) 0.0051(10) -0.0114(11)
C16 0.0289(13) 0.0495(18) 0.0450(16) -0.0292(14) 0.0003(11) -0.0033(12)
C17 0.0362(13) 0.0315(15) 0.0401(15) -0.0178(12) -0.0039(11) -0.0050(11)
C18 0.0330(13) 0.0335(16) 0.0316(14) -0.0119(12) 0.0006(10) -0.0057(11)
C19 0.0317(14) 0.0536(19) 0.0484(17) -0.0326(15) 0.0023(11) -0.0018(12)
C20 0.0233(13) 0.063(2) 0.0499(17) -0.0297(15) -0.0005(11) -0.0070(12)
C21 0.0260(12) 0.0291(14) 0.0275(13) -0.0119(11) 0.0004(9) -0.0048(10)
C22 0.0544(16) 0.0320(16) 0.0373(15) -0.0181(12) -0.0040(12) -0.0159(12)
C23 0.0408(14) 0.0292(15) 0.0346(14) -0.0148(12) -0.0057(11) -0.0068(11)
C24 0.0322(13) 0.0322(15) 0.0271(13) -0.0136(11) 0.0015(10) -0.0014(10)
C25 0.0247(12) 0.0304(14) 0.0285(13) -0.0096(11) -0.0036(9) 0.0018(10)
C26 0.0309(13) 0.0328(15) 0.0277(14) -0.0081(11) -0.0052(10) 0.0001(11)
C27 0.0309(13) 0.0284(15) 0.0448(16) -0.0172(12) -0.0002(10) 0.0046(10)
C28 0.0277(12) 0.0267(14) 0.0401(14) -0.0131(11) -0.0015(10) 0.0041(10)
N1 0.0275(10) 0.0307(12) 0.0277(11) -0.0143(9) -0.0010(8) -0.0055(8)
N2 0.0260(10) 0.0324(12) 0.0276(11) -0.0152(9) -0.0029(8) -0.0045(8)
N3 0.0328(11) 0.0323(12) 0.0277(11) -0.0136(9) -0.0030(8) -0.0106(9)
N4 0.0270(10) 0.0258(11) 0.0304(11) -0.0113(9) 0.0013(8) 0.0032(8)
N5 0.0235(10) 0.0251(11) 0.0309(11) -0.0110(9) 0.0005(8) 0.0028(8)
O1 0.0418(11) 0.0654(15) 0.0637(14) -0.0404(12) 0.0013(9) 0.0031(10)
O2 0.0457(11) 0.0499(13) 0.0325(11) -0.0160(10) 0.0105(8) -0.0151(9)
O3 0.0317(10) 0.0433(12) 0.0573(12) -0.0315(10) 0.0045(8) -0.0074(8)
O4 0.0408(11) 0.0856(18) 0.1053(19) -0.0727(16) 0.0225(11) -0.0129(11)
O5 0.0464(10) 0.0350(11) 0.0371(10) -0.0080(8) -0.0145(8) -0.0103(8)
O6 0.0490(11) 0.0341(12) 0.0417(11) -0.0032(9) -0.0070(8) -0.0064(9)
O1W 0.0403(11) 0.0341(12) 0.0356(11) -0.0125(9) 0.0056(8) -0.0024(8)
O2W 0.0386(10) 0.0355(12) 0.0417(12) -0.0188(9) 0.0003(8) -0.0045(8)
O3W 0.079(5) 0.070(5) 0.063(6) -0.031(4) -0.007(3) -0.003(4)
O3W' 0.135(16) 0.051(7) 0.056(9) -0.027(6) -0.032(9) 0.036(10)
O4W 0.180(6) 0.109(5) 0.164(6) -0.057(4) -0.094(5) 0.021(4)
O4W' 0.113(7) 0.154(9) 0.066(6) -0.048(6) -0.035(5) 0.072(7)

loop_
_atom_type_symbol
_atom_type_description
_atom_type_scat_dispersion_real
_atom_type_scat_dispersion_imag
_atom_type_scat_source
C C 0.0033 0.0016 'International Tables Vol C Tables 4.2.6.8 and 6.1.1.4'
H H 0.0000 0.0000 'International Tables Vol C Tables 4.2.6.8 and 6.1.1.4'
N N 0.0061 0.0033 'International Tables Vol C Tables 4.2.6.8 and 6.1.1.4'
O O 0.0106 0.0060 'International Tables Vol C Tables 4.2.6.8 and 6.1.1.4'
Co Co 0.3494 0.9721 'International Tables Vol C Tables 4.2.6.8 and 6.1.1.4'

loop_
_geom_angle_atom_site_label_1
_geom_angle_atom_site_label_2
_geom_angle_atom_site_label_3
_geom_angle
_geom_angle_site_symmetry_1
_geom_angle_site_symmetry_3
O3 Co1 O2 151.43(8) 2_655 .
O3 Co1 O5 107.03(8) 2_655 2_655
O2 Co1 O5 97.73(8) . 2_655
O3 Co1 N2 93.27(7) 2_655 .
O2 Co1 N2 97.26(7) . .
O5 Co1 N2 97.93(7) 2_655 .
O3 Co1 N1 79.62(7) 2_655 2_655
O2 Co1 N1 92.20(7) . 2_655
O5 Co1 N1 77.85(7) 2_655 2_655
N2 Co1 N1 170.11(7) . 2_655
N4 Co2 N4 180.00(11) . 2_664
N4 Co2 O1W 90.57(7) . .
N4 Co2 O1W 89.43(7) 2_664 .
N4 Co2 O1W 89.43(7) . 2_664
N4 Co2 O1W 90.57(7) 2_664 2_664
O1W Co2 O1W 180.00(10) . 2_664
N4 Co2 O2W 88.16(7) . .
N4 Co2 O2W 91.84(7) 2_664 .
O1W Co2 O2W 92.11(8) . .
O1W Co2 O2W 87.89(8) 2_664 .
N4 Co2 O2W 91.84(7) . 2_664
N4 Co2 O2W 88.16(7) 2_664 2_664
O1W Co2 O2W 87.89(8) . 2_664
O1W Co2 O2W 92.11(8) 2_664 2_664
O2W Co2 O2W 180.0 . 2_664
O1 C1 O2 121.9(2) . .
O1 C1 C2 120.8(3) . .
O2 C1 C2 117.2(2) . .
C3 C2 C7 120.1(2) . .
C3 C2 C1 116.6(2) . .
C7 C2 C1 122.9(2) . .
C4 C3 C2 120.5(2) . .
C4 C3 H3 119.7 . .
C2 C3 H3 119.7 . .
C5 C4 C3 119.6(2) . .
C5 C4 H4 120.2 . .
C3 C4 H4 120.2 . .
C4 C5 C6 120.5(2) . .
C4 C5 H5 119.8 . .
C6 C5 H5 119.8 . .
C5 C6 C7 121.3(2) . .
C5 C6 H6 119.4 . .
C7 C6 H6 119.4 . .
C6 C7 C2 118.0(2) . .
C6 C7 C8 120.2(2) . .
C2 C7 C8 121.8(2) . .
C9 C8 C13 118.1(2) . .
C9 C8 C7 120.5(2) . .
C13 C8 C7 121.3(2) . .
C10 C9 C8 121.3(2) . .
C10 C9 H9 119.4 . .
C8 C9 H9 119.4 . .
C9 C10 C11 120.9(2) . .
C9 C10 H10 119.5 . .
C11 C10 H10 119.5 . .
C10 C11 C12 117.8(2) . .
C10 C11 C14 121.1(2) . .
C12 C11 C14 121.2(2) . .
C13 C12 C11 121.3(2) . .
C13 C12 H12 119.3 . .
C11 C12 H12 119.3 . .
C12 C13 C8 120.5(2) . .
C12 C13 H13 119.7 . .
C8 C13 H13 119.7 . .
N1 C14 C11 115.31(19) . .
N1 C14 H14A 108.4 . .
C11 C14 H14A 108.4 . .
N1 C14 H15B 108.4 . .
C11 C14 H15B 108.4 . .
H14A C14 H15B 107.5 . .
N1 C15 C16 112.6(2) . .
N1 C15 H5A 109.1 . .
C16 C15 H5A 109.1 . .
N1 C15 H5B 109.1 . .
C16 C15 H5B 109.1 . .
H5A C15 H5B 107.8 . .
O4 C16 O3 124.8(2) . .
O4 C16 C15 118.0(2) . .
O3 C16 C15 117.2(2) . .
N1 C17 C18 110.98(19) . .
N1 C17 H17A 109.4 . .
C18 C17 H17A 109.4 . .
N1 C17 H17B 109.4 . .
C18 C17 H17B 109.4 . .
H17A C17 H17B 108.0 . .
O6 C18 O5 125.7(2) . .
O6 C18 C17 117.9(2) . .
O5 C18 C17 116.4(2) . .
C20 C19 N2 109.6(2) . .
C20 C19 H19 125.2 . .
N2 C19 H19 125.2 . .
C19 C20 N3 106.2(2) . .
C19 C20 H20 126.9 . .
N3 C20 H20 126.9 . .
N2 C21 N3 111.9(2) . .
N2 C21 H21 124.0 . .
N3 C21 H21 124.0 . .
N3 C22 C23 113.0(2) . .
N3 C22 H22A 109.0 . .
C23 C22 H22A 109.0 . .
N3 C22 H22B 109.0 . .
C23 C22 H22B 109.0 . .
H22A C22 H22B 107.8 . .
C22 C23 C23 111.4(3) . 2_766
C22 C23 H23A 109.3 . .
C23 C23 H23A 109.3 2_766 .
C22 C23 H23B 109.3 . .
C23 C23 H23B 109.3 2_766 .
H23A C23 H23B 108.0 . .
C26 C24 N4 109.8(2) . .
C26 C24 H24 125.1 . .
N4 C24 H24 125.1 . .
N4 C25 N5 112.2(2) . .
N4 C25 H25 123.9 . .
N5 C25 H25 123.9 . .
C24 C26 N5 106.6(2) . .
C24 C26 H26 126.7 . .
N5 C26 H26 126.7 . .
N5 C27 C28 113.13(19) . .
N5 C27 H27A 109.0 . .
C28 C27 H27A 109.0 . .
N5 C27 H27B 109.0 . .
C28 C27 H27B 109.0 . .
H27A C27 H27B 107.8 . .
C27 C28 C28 111.5(2) . 2_574
C27 C28 H28A 109.3 . .
C28 C28 H28A 109.3 2_574 .
C27 C28 H28B 109.3 . .
C28 C28 H28B 109.3 2_574 .
H28A C28 H28B 108.0 . .
C15 N1 C17 110.99(19) . .
C15 N1 C14 112.40(19) . .
C17 N1 C14 112.52(19) . .
C15 N1 Co1 104.13(13) . 2_655
C17 N1 Co1 103.26(13) . 2_655
C14 N1 Co1 112.90(14) . 2_655
C21 N2 C19 105.13(19) . .
C21 N2 Co1 128.09(15) . .
C19 N2 Co1 126.66(17) . .
C21 N3 C20 107.1(2) . .
C21 N3 C22 126.6(2) . .
C20 N3 C22 126.1(2) . .
C25 N4 C24 104.97(19) . .
C25 N4 Co2 126.94(16) . .
C24 N4 Co2 127.84(16) . .
C25 N5 C26 106.4(2) . .
C25 N5 C27 126.6(2) . .
C26 N5 C27 127.0(2) . .
C1 O2 Co1 101.52(16) . .
C16 O3 Co1 117.08(16) . 2_655
C18 O5 Co1 117.03(15) . 2_655
Co2 O1W H1A 118(2) . .
Co2 O1W H1B 111(2) . .
H1A O1W H1B 113(3) . .
Co2 O2W H2A 108(3) . .
Co2 O2W H2B 124(2) . .
H2A O2W H2B 107(3) . .
O4W O4W' O4W' 126.7(12) . 2_663

loop_
_geom_bond_atom_site_label_1
_geom_bond_atom_site_label_2
_geom_bond_distance
_geom_bond_site_symmetry_2
Co1 O3 2.0261(17) 2_655
Co1 O2 2.0480(18) .
Co1 O5 2.0541(18) 2_655
Co1 N2 2.0746(17) .
Co1 N1 2.2046(18) 2_655
Co2 N4 2.1189(19) .
Co2 N4 2.1189(19) 2_664
Co2 O1W 2.1274(18) .
Co2 O1W 2.1274(18) 2_664
Co2 O2W 2.1390(18) .
Co2 O2W 2.1390(18) 2_664
C1 O1 1.242(3) .
C1 O2 1.256(3) .
C1 C2 1.514(3) .
C2 C3 1.389(3) .
C2 C7 1.401(3) .
C3 C4 1.380(4) .
C3 H3 0.9300 .
C4 C5 1.372(4) .
C4 H4 0.9300 .
C5 C6 1.376(3) .
C5 H5 0.9300 .
C6 C7 1.391(3) .
C6 H6 0.9300 .
C7 C8 1.491(3) .
C8 C9 1.384(3) .
C8 C13 1.390(4) .
C9 C10 1.384(3) .
C9 H9 0.9300 .
C10 C11 1.388(4) .
C10 H10 0.9300 .
C11 C12 1.390(4) .
C11 C14 1.518(3) .
C12 C13 1.388(3) .
C12 H12 0.9300 .
C13 H13 0.9300 .
C14 N1 1.487(3) .
C14 H14A 0.9700 .
C14 H15B 0.9700 .
C15 N1 1.469(3) .
C15 C16 1.520(4) .
C15 H5A 0.9700 .
C15 H5B 0.9700 .
C16 O4 1.222(3) .
C16 O3 1.277(3) .
C17 N1 1.468(3) .
C17 C18 1.525(3) .
C17 H17A 0.9700 .
C17 H17B 0.9700 .
C18 O6 1.234(3) .
C18 O5 1.263(3) .
C19 C20 1.358(4) .
C19 N2 1.371(3) .
C19 H19 0.9300 .
C20 N3 1.362(3) .
C20 H20 0.9300 .
C21 N2 1.317(3) .
C21 N3 1.334(3) .
C21 H21 0.9300 .
C22 N3 1.473(3) .
C22 C23 1.507(4) .
C22 H22A 0.9700 .
C22 H22B 0.9700 .
C23 C23 1.526(5) 2_766
C23 H23A 0.9700 .
C23 H23B 0.9700 .
C24 C26 1.348(3) .
C24 N4 1.377(3) .
C24 H24 0.9300 .
C25 N4 1.319(3) .
C25 N5 1.341(3) .
C25 H25 0.9300 .
C26 N5 1.376(3) .
C26 H26 0.9300 .
C27 N5 1.472(3) .
C27 C28 1.513(3) .
C27 H27A 0.9700 .
C27 H27B 0.9700 .
C28 C28 1.518(5) 2_574
C28 H28A 0.9700 .
C28 H28B 0.9700 .
N1 Co1 2.2046(18) 2_655
O3 Co1 2.0261(17) 2_655
O5 Co1 2.0541(18) 2_655
O1W H1A 0.81(3) .
O1W H1B 0.76(3) .
O2W H2A 0.74(3) .
O2W H2B 0.82(3) .
O4W O4W' 1.559(11) .
O4W' O4W' 1.765(16) 2_663

loop_
_geom_hbond_atom_site_label_D
_geom_hbond_atom_site_label_H
_geom_hbond_atom_site_label_A
_geom_hbond_distance_DH
_geom_hbond_distance_HA
_geom_hbond_distance_DA
_geom_hbond_angle_DHA
_geom_hbond_site_symmetry_A
O1W H1A O3W 0.81(3) 1.98(4) 2.759(17) 162(3) .
O2W H2A O6 0.74(3) 2.09(3) 2.824(3) 169(3) .
O1W H1B O6 0.76(3) 1.98(3) 2.724(3) 168(3) 2_664
O2W H2B O4 0.82(3) 1.86(3) 2.671(3) 169(3) 2_654
